data_2224939
loop_
_publ_author_name
'Yang, Kai'
'Guo, Qiang'
'Wang, Shi-Fan'

_publ_section_title
;
 Bis[2-(1,3-dioxoisoindolin-2-yl)ethyl] phthalate
;
_journal_coeditor_code DN2524
_journal_issue 2
_journal_name_full 'Acta Crystallographica Section E'
_journal_page_first o337
_journal_paper_doi 10.1107/S160053680905524X
_journal_volume 66
_journal_year 2010
_chemical_formula_iupac 'C28 H20 N2 O8'
_chemical_formula_moiety 'C28 H20 N2 O8'
_chemical_formula_sum 'C28 H20 N2 O8'
_chemical_formula_weight 512.46
_chemical_name_systematic
;
Bis[2-(1,3-dioxoisoindolin-2-yl)ethyl] phthalate
;
_space_group_IT_number 15
_symmetry_cell_setting monoclinic
_symmetry_space_group_name_Hall '-C 2yc'
_symmetry_space_group_name_H-M 'C 1 2/c 1'
_atom_sites_solution_hydrogens geom
_atom_sites_solution_primary direct
_atom_sites_solution_secondary difmap
_cell_angle_alpha 90.00
_cell_angle_beta 90.125(2)
_cell_angle_gamma 90.00
_cell_formula_units_Z 8
_cell_length_a 15.021(2)
_cell_length_b 12.3953(19)
_cell_length_c 25.954(4)
_cell_measurement_reflns_used 19894
_cell_measurement_temperature 295(2)
_cell_measurement_theta_max 24.02
_cell_measurement_theta_min 2.27
_cell_volume 4832.4(12)
_computing_cell_refinement 'SAINT (Bruker, 2002)'
_computing_data_collection 'SMART (Bruker, 2002)'
_computing_data_reduction 'SAINT (Bruker, 2002)'
_computing_molecular_graphics 'ORTEPIII (Burnett & Johnson, 1996) and ORTEP-32 (Farrugia, 1999)'
_computing_publication_material 'SHELXL97 (Sheldrick, 2008)'
_computing_structure_refinement 'SHELXL97 (Sheldrick, 2008)'
_computing_structure_solution 'SHELXS97 (Sheldrick, 2008)'
_diffrn_ambient_temperature 295(2)
_diffrn_measured_fraction_theta_full 0.998
_diffrn_measured_fraction_theta_max 0.998
_diffrn_measurement_device_type 'Bruker SMART CCD area-detector'
_diffrn_measurement_method '\f and \w scans'
_diffrn_radiation_monochromator graphite
_diffrn_radiation_source 'fine-focus sealed tube'
_diffrn_radiation_type MoK\a
_diffrn_radiation_wavelength 0.71073
_diffrn_reflns_av_R_equivalents 0.0306
_diffrn_reflns_av_sigmaI/netI 0.0288
_diffrn_reflns_limit_h_max 18
_diffrn_reflns_limit_h_min -18
_diffrn_reflns_limit_k_max 15
_diffrn_reflns_limit_k_min -15
_diffrn_reflns_limit_l_max 32
_diffrn_reflns_limit_l_min -32
_diffrn_reflns_number 18257
_diffrn_reflns_theta_full 26.00
_diffrn_reflns_theta_max 26.00
_diffrn_reflns_theta_min 1.57
_exptl_absorpt_coefficient_mu 0.105
_exptl_absorpt_correction_T_max 0.9875
_exptl_absorpt_correction_T_min 0.9662
_exptl_absorpt_correction_type multi-scan
_exptl_absorpt_process_details '(SADABS; Bruker, 2002)'
_exptl_crystal_colour colourless
_exptl_crystal_density_diffrn 1.409
_exptl_crystal_density_method 'not measured'
_exptl_crystal_description block
_exptl_crystal_F_000 2128
_exptl_crystal_size_max 0.33
_exptl_crystal_size_mid 0.27
_exptl_crystal_size_min 0.12
_refine_diff_density_max 0.146
_refine_diff_density_min -0.184
_refine_ls_extinction_method none
_refine_ls_goodness_of_fit_ref 1.033
_refine_ls_hydrogen_treatment constr
_refine_ls_matrix_type full
_refine_ls_number_parameters 343
_refine_ls_number_reflns 4718
_refine_ls_number_restraints 0
_refine_ls_restrained_S_all 1.033
_refine_ls_R_factor_all 0.0570
_refine_ls_R_factor_gt 0.0430
_refine_ls_shift/su_max 0.001
_refine_ls_shift/su_mean 0.000
_refine_ls_structure_factor_coef Fsqd
_refine_ls_weighting_details 'calc w=1/[\s^2^(Fo^2^)+(0.0561P)^2^+1.0157P] where P=(Fo^2^+2Fc^2^)/3'
_refine_ls_weighting_scheme calc
_refine_ls_wR_factor_gt 0.1022
_refine_ls_wR_factor_ref 0.1096
_reflns_number_gt 3689
_reflns_number_total 4718
_reflns_threshold_expression I>2\s(I)
_cod_data_source_file dn2524.cif
_cod_data_source_block I
_cod_depositor_comments
;
The following automatic conversions were performed:
'_symmetry_cell_setting' value 'Monoclinic' changed to 'monoclinic'
according to '/home/saulius/struct/CIF-dictionaries/cif_core.dic'
dictionary named 'cif_core.dic' version 2.4.1 from
2010-06-29.

'_exptl_absorpt_correction_type' value 'Multi-scan' changed
to 'multi-scan' according to
'/home/saulius/struct/CIF-dictionaries/cif_core.dic' dictionary named
'cif_core.dic' version 2.4.1 from 2010-06-29.

Automatic conversion script
Id: cif_fix_enum 1527 2010-12-29 10:47:43Z saulius 

The following automatic conversions were performed:

'_symmetry_cell_setting' value 'Monoclinic' changed to 'monoclinic'
according to /home/saulius/struct/CIF-dictionaries/cif_core.dic
dictionary named 'cif_core.dic' version 2.4.1 from
2010-06-29.

'_exptl_absorpt_correction_type' value 'Multi-scan'
changed to 'multi-scan' according to
/home/saulius/struct/CIF-dictionaries/cif_core.dic dictionary named
'cif_core.dic' version 2.4.1 from 2010-06-29.

Automatic conversion script
Id: cif_fix_values 1715 2011-07-08 13:25:40Z adriana 
;
_cod_original_cell_volume 4832.5(13)
_cod_original_sg_symbol_H-M 'C 2/c'
_cod_database_code 2224939
_cod_database_fobs_code 2224939

loop_
_symmetry_equiv_pos_as_xyz
'x, y, z'
'-x, y, -z+1/2'
'x+1/2, y+1/2, z'
'-x+1/2, y+1/2, -z+1/2'
'-x, -y, -z'
'x, -y, z-1/2'
'-x+1/2, -y+1/2, -z'
'x+1/2, -y+1/2, z-1/2'

loop_
_atom_site_type_symbol
_atom_site_label
_atom_site_fract_x
_atom_site_fract_y
_atom_site_fract_z
_atom_site_U_iso_or_equiv
_atom_site_adp_type
_atom_site_calc_flag
_atom_site_refinement_flags
_atom_site_occupancy
_atom_site_disorder_assembly
_atom_site_disorder_group
C C1 0.97630(11) 1.05121(13) 0.91255(6) 0.0416(4) Uani d . 1 . .
C C2 0.97412(11) 0.96188(13) 0.87460(6) 0.0418(4) Uani d . 1 . .
C C3 1.03959(12) 0.89040(15) 0.85964(7) 0.0553(5) Uani d . 1 . .
H H3 1.0973 0.8957 0.8724 0.066 Uiso calc R 1 . .
C C4 1.01605(15) 0.81098(16) 0.82513(7) 0.0650(5) Uani d . 1 . .
H H4 1.0588 0.7616 0.8144 0.078 Uiso calc R 1 . .
C C5 0.93112(15) 0.80299(16) 0.80617(7) 0.0640(5) Uani d . 1 . .
H H5 0.9172 0.7483 0.7830 0.077 Uiso calc R 1 . .
C C6 0.86611(13) 0.87458(16) 0.82088(6) 0.0548(5) Uani d . 1 . .
H H6 0.8086 0.8695 0.8078 0.066 Uiso calc R 1 . .
C C7 0.88892(10) 0.95428(13) 0.85562(6) 0.0400(4) Uani d . 1 . .
C C8 0.83416(10) 1.03777(13) 0.88082(6) 0.0431(4) Uani d . 1 . .
C C9 0.86318(12) 1.18167(13) 0.94637(6) 0.0481(4) Uani d . 1 . .
H H9A 0.8060 1.2084 0.9345 0.058 Uiso calc R 1 . .
H H9B 0.9060 1.2399 0.9432 0.058 Uiso calc R 1 . .
C C10 0.85568(11) 1.15007(13) 1.00187(6) 0.0459(4) Uani d . 1 . .
H H10A 0.9140 1.1333 1.0159 0.055 Uiso calc R 1 . .
H H10B 0.8301 1.2085 1.0218 0.055 Uiso calc R 1 . .
C C11 0.75624(10) 1.03503(12) 1.04734(6) 0.0388(4) Uani d . 1 . .
C C12 0.70715(10) 0.93102(12) 1.04218(6) 0.0389(4) Uani d . 1 . .
C C13 0.73462(12) 0.84711(14) 1.07294(6) 0.0501(4) Uani d . 1 . .
H H13 0.7771 0.8590 1.0984 0.060 Uiso calc R 1 . .
C C14 0.69920(14) 0.74499(15) 1.06614(7) 0.0579(5) Uani d . 1 . .
H H14 0.7186 0.6882 1.0867 0.069 Uiso calc R 1 . .
C C15 0.63546(13) 0.72739(15) 1.02905(7) 0.0553(5) Uani d . 1 . .
H H15 0.6118 0.6587 1.0245 0.066 Uiso calc R 1 . .
C C16 0.60667(11) 0.81130(13) 0.99856(7) 0.0475(4) Uani d . 1 . .
H H16 0.5633 0.7991 0.9736 0.057 Uiso calc R 1 . .
C C17 0.64183(10) 0.91381(12) 1.00478(6) 0.0382(4) Uani d . 1 . .
C C18 0.60827(10) 1.00635(13) 0.97419(6) 0.0402(4) Uani d . 1 . .
C C19 0.53654(12) 1.06028(14) 0.89801(6) 0.0475(4) Uani d . 1 . .
H H19A 0.5853 1.1012 0.8833 0.057 Uiso calc R 1 . .
H H19B 0.4993 1.1091 0.9177 0.057 Uiso calc R 1 . .
C C20 0.48331(11) 1.00681(15) 0.85621(6) 0.0492(4) Uani d . 1 . .
H H20A 0.4368 0.9635 0.8718 0.059 Uiso calc R 1 . .
H H20B 0.4550 1.0618 0.8353 0.059 Uiso calc R 1 . .
C C21 0.59113(10) 0.97752(15) 0.78414(6) 0.0430(4) Uani d . 1 . .
C C22 0.63316(11) 0.88163(14) 0.76059(6) 0.0462(4) Uani d . 1 . .
C C23 0.68986(12) 0.87307(18) 0.71912(7) 0.0602(5) Uani d . 1 . .
H H23 0.7077 0.9336 0.7006 0.072 Uiso calc R 1 . .
C C24 0.71909(14) 0.7715(2) 0.70614(8) 0.0773(7) Uani d . 1 . .
H H24 0.7570 0.7632 0.6781 0.093 Uiso calc R 1 . .
C C25 0.69367(17) 0.6827(2) 0.73348(9) 0.0850(7) Uani d . 1 . .
H H25 0.7161 0.6154 0.7244 0.102 Uiso calc R 1 . .
C C26 0.63520(16) 0.69062(17) 0.77446(8) 0.0742(6) Uani d . 1 . .
H H26 0.6169 0.6299 0.7926 0.089 Uiso calc R 1 . .
C C27 0.60526(12) 0.79191(15) 0.78731(7) 0.0518(4) Uani d . 1 . .
C C28 0.54202(12) 0.82721(15) 0.82772(6) 0.0509(4) Uani d . 1 . .
N N1 0.89058(8) 1.09290(10) 0.91377(5) 0.0400(3) Uani d . 1 . .
N N2 0.53736(9) 0.93881(11) 0.82350(5) 0.0434(3) Uani d . 1 . .
O O1 1.03739(8) 1.08221(10) 0.93858(5) 0.0612(4) Uani d . 1 . .
O O2 0.75574(8) 1.05580(11) 0.87512(5) 0.0634(4) Uani d . 1 . .
O O3 0.79903(7) 1.05658(8) 1.00380(4) 0.0446(3) Uani d . 1 . .
O O4 0.76146(8) 1.08763(10) 1.08580(4) 0.0541(3) Uani d . 1 . .
O O5 0.61305(9) 1.09848(9) 0.98776(5) 0.0592(3) Uani d . 1 . .
O O6 0.57008(8) 0.97564(9) 0.93053(4) 0.0485(3) Uani d . 1 . .
O O7 0.59873(9) 1.07155(10) 0.77251(5) 0.0588(3) Uani d . 1 . .
O O8 0.50082(10) 0.77394(12) 0.85785(5) 0.0771(4) Uani d . 1 . .

loop_
_atom_site_aniso_label
_atom_site_aniso_U_11
_atom_site_aniso_U_22
_atom_site_aniso_U_33
_atom_site_aniso_U_12
_atom_site_aniso_U_13
_atom_site_aniso_U_23
C1 0.0395(9) 0.0390(9) 0.0465(9) -0.0041(7) 0.0018(7) 0.0000(7)
C2 0.0435(9) 0.0440(9) 0.0378(8) -0.0002(7) 0.0015(7) 0.0004(7)
C3 0.0521(10) 0.0608(12) 0.0529(10) 0.0127(9) -0.0041(8) -0.0104(9)
C4 0.0805(14) 0.0626(13) 0.0519(11) 0.0182(11) 0.0013(10) -0.0143(9)
C5 0.0878(15) 0.0625(13) 0.0419(10) -0.0062(11) 0.0005(10) -0.0143(9)
C6 0.0575(11) 0.0690(13) 0.0378(9) -0.0113(9) -0.0049(8) -0.0031(8)
C7 0.0433(9) 0.0447(9) 0.0320(8) -0.0059(7) 0.0008(6) 0.0047(7)
C8 0.0390(9) 0.0513(10) 0.0391(8) -0.0035(7) 0.0028(7) 0.0112(7)
C9 0.0519(10) 0.0333(9) 0.0591(10) -0.0013(7) 0.0144(8) -0.0001(8)
C10 0.0465(9) 0.0358(9) 0.0554(10) -0.0100(7) 0.0071(7) -0.0088(8)
C11 0.0385(8) 0.0411(9) 0.0368(8) 0.0018(7) 0.0004(6) -0.0037(7)
C12 0.0421(8) 0.0395(9) 0.0352(8) -0.0034(7) 0.0096(7) -0.0016(7)
C13 0.0574(10) 0.0518(11) 0.0413(9) -0.0048(8) 0.0046(8) 0.0062(8)
C14 0.0731(13) 0.0459(11) 0.0546(11) -0.0041(9) 0.0152(10) 0.0147(9)
C15 0.0646(12) 0.0402(10) 0.0612(11) -0.0135(9) 0.0191(9) -0.0008(8)
C16 0.0468(9) 0.0438(10) 0.0519(10) -0.0098(8) 0.0090(8) -0.0076(8)
C17 0.0383(8) 0.0381(9) 0.0383(8) -0.0036(7) 0.0095(6) -0.0054(7)
C18 0.0359(8) 0.0421(9) 0.0425(8) -0.0019(7) 0.0047(6) -0.0087(7)
C19 0.0502(10) 0.0470(10) 0.0452(9) 0.0074(8) 0.0007(8) -0.0030(8)
C20 0.0397(9) 0.0619(11) 0.0460(9) 0.0061(8) 0.0016(7) -0.0046(8)
C21 0.0392(8) 0.0531(11) 0.0366(8) -0.0003(7) -0.0047(7) 0.0014(8)
C22 0.0400(9) 0.0600(11) 0.0384(8) 0.0027(8) -0.0047(7) -0.0034(8)
C23 0.0461(10) 0.0896(15) 0.0448(10) 0.0032(10) 0.0008(8) -0.0081(10)
C24 0.0588(13) 0.116(2) 0.0570(12) 0.0185(13) 0.0028(10) -0.0264(13)
C25 0.0870(17) 0.0921(19) 0.0758(15) 0.0372(14) -0.0090(13) -0.0328(14)
C26 0.0930(16) 0.0588(13) 0.0709(14) 0.0133(12) -0.0080(12) -0.0075(11)
C27 0.0551(10) 0.0538(11) 0.0465(9) 0.0073(9) -0.0039(8) -0.0060(8)
C28 0.0574(11) 0.0528(11) 0.0424(9) -0.0031(9) 0.0002(8) 0.0036(8)
N1 0.0381(7) 0.0356(7) 0.0463(7) -0.0017(6) 0.0074(6) 0.0001(6)
N2 0.0437(7) 0.0488(8) 0.0378(7) 0.0009(6) 0.0018(6) -0.0028(6)
O1 0.0471(7) 0.0623(8) 0.0743(9) -0.0038(6) -0.0092(6) -0.0211(7)
O2 0.0369(7) 0.0902(10) 0.0630(8) 0.0056(6) 0.0004(6) 0.0048(7)
O3 0.0530(7) 0.0394(6) 0.0414(6) -0.0135(5) 0.0080(5) -0.0058(5)
O4 0.0636(8) 0.0564(8) 0.0423(6) -0.0081(6) 0.0030(6) -0.0149(6)
O5 0.0736(9) 0.0393(7) 0.0647(8) 0.0074(6) -0.0174(7) -0.0136(6)
O6 0.0586(7) 0.0444(7) 0.0424(6) -0.0010(5) -0.0060(5) -0.0055(5)
O7 0.0657(8) 0.0527(8) 0.0579(8) -0.0033(6) 0.0015(6) 0.0094(6)
O8 0.0953(11) 0.0665(9) 0.0696(9) -0.0120(8) 0.0211(8) 0.0121(7)

loop_
_atom_type_symbol
_atom_type_description
_atom_type_scat_dispersion_real
_atom_type_scat_dispersion_imag
_atom_type_scat_source
C C 0.0033 0.0016 'International Tables Vol C Tables 4.2.6.8 and 6.1.1.4'
H H 0.0000 0.0000 'International Tables Vol C Tables 4.2.6.8 and 6.1.1.4'
N N 0.0061 0.0033 'International Tables Vol C Tables 4.2.6.8 and 6.1.1.4'
O O 0.0106 0.0060 'International Tables Vol C Tables 4.2.6.8 and 6.1.1.4'

loop_
_geom_angle_atom_site_label_1
_geom_angle_atom_site_label_2
_geom_angle_atom_site_label_3
_geom_angle_site_symmetry_1
_geom_angle_site_symmetry_3
_geom_angle
_geom_angle_publ_flag
O1 C1 N1 . . 125.14(15) no
O1 C1 C2 . . 128.94(16) no
N1 C1 C2 . . 105.91(13) no
C7 C2 C3 . . 121.28(15) no
C7 C2 C1 . . 107.98(14) no
C3 C2 C1 . . 130.67(16) no
C4 C3 C2 . . 117.38(18) no
C4 C3 H3 . . 121.3 no
C2 C3 H3 . . 121.3 no
C5 C4 C3 . . 121.54(18) no
C5 C4 H4 . . 119.2 no
C3 C4 H4 . . 119.2 no
C4 C5 C6 . . 121.02(17) no
C4 C5 H5 . . 119.5 no
C6 C5 H5 . . 119.5 no
C5 C6 C7 . . 117.91(17) no
C5 C6 H6 . . 121.0 no
C7 C6 H6 . . 121.0 no
C2 C7 C6 . . 120.87(16) no
C2 C7 C8 . . 108.23(13) no
C6 C7 C8 . . 130.82(15) no
O2 C8 N1 . . 125.48(16) no
O2 C8 C7 . . 128.31(16) no
N1 C8 C7 . . 106.20(13) no
N1 C9 C10 . . 112.68(13) no
N1 C9 H9A . . 109.1 no
C10 C9 H9A . . 109.1 no
N1 C9 H9B . . 109.1 no
C10 C9 H9B . . 109.1 no
H9A C9 H9B . . 107.8 no
O3 C10 C9 . . 106.85(13) no
O3 C10 H10A . . 110.4 no
C9 C10 H10A . . 110.4 no
O3 C10 H10B . . 110.4 no
C9 C10 H10B . . 110.4 no
H10A C10 H10B . . 108.6 no
O4 C11 O3 . . 124.75(15) no
O4 C11 C12 . . 125.33(15) no
O3 C11 C12 . . 109.74(12) no
C13 C12 C17 . . 119.89(15) no
C13 C12 C11 . . 117.04(15) no
C17 C12 C11 . . 122.78(14) no
C12 C13 C14 . . 120.22(17) no
C12 C13 H13 . . 119.9 no
C14 C13 H13 . . 119.9 no
C15 C14 C13 . . 120.12(17) no
C15 C14 H14 . . 119.9 no
C13 C14 H14 . . 119.9 no
C14 C15 C16 . . 120.04(16) no
C14 C15 H15 . . 120.0 no
C16 C15 H15 . . 120.0 no
C15 C16 C17 . . 120.47(17) no
C15 C16 H16 . . 119.8 no
C17 C16 H16 . . 119.8 no
C16 C17 C12 . . 119.25(15) no
C16 C17 C18 . . 121.21(15) no
C12 C17 C18 . . 119.48(14) no
O5 C18 O6 . . 123.45(15) no
O5 C18 C17 . . 124.08(14) no
O6 C18 C17 . . 112.45(13) no
O6 C19 C20 . . 106.72(14) no
O6 C19 H19A . . 110.4 no
C20 C19 H19A . . 110.4 no
O6 C19 H19B . . 110.4 no
C20 C19 H19B . . 110.4 no
H19A C19 H19B . . 108.6 no
N2 C20 C19 . . 112.51(13) no
N2 C20 H20A . . 109.1 no
C19 C20 H20A . . 109.1 no
N2 C20 H20B . . 109.1 no
C19 C20 H20B . . 109.1 no
H20A C20 H20B . . 107.8 no
O7 C21 N2 . . 124.87(16) no
O7 C21 C22 . . 129.12(16) no
N2 C21 C22 . . 106.00(15) no
C27 C22 C23 . . 121.37(17) no
C27 C22 C21 . . 108.09(15) no
C23 C22 C21 . . 130.53(18) no
C24 C23 C22 . . 117.4(2) no
C24 C23 H23 . . 121.3 no
C22 C23 H23 . . 121.3 no
C25 C24 C23 . . 121.4(2) no
C25 C24 H24 . . 119.3 no
C23 C24 H24 . . 119.3 no
C24 C25 C26 . . 121.4(2) no
C24 C25 H25 . . 119.3 no
C26 C25 H25 . . 119.3 no
C27 C26 C25 . . 117.4(2) no
C27 C26 H26 . . 121.3 no
C25 C26 H26 . . 121.3 no
C26 C27 C22 . . 121.03(18) no
C26 C27 C28 . . 130.66(19) no
C22 C27 C28 . . 108.31(15) no
O8 C28 N2 . . 125.08(17) no
O8 C28 C27 . . 129.23(18) no
N2 C28 C27 . . 105.69(15) no
C8 N1 C1 . . 111.67(13) no
C8 N1 C9 . . 124.20(13) no
C1 N1 C9 . . 124.13(13) no
C21 N2 C28 . . 111.88(14) no
C21 N2 C20 . . 123.93(15) no
C28 N2 C20 . . 124.20(14) no
C11 O3 C10 . . 118.61(12) no
C18 O6 C19 . . 116.31(12) no

loop_
_geom_bond_atom_site_label_1
_geom_bond_atom_site_label_2
_geom_bond_site_symmetry_2
_geom_bond_distance
_geom_bond_publ_flag
C1 O1 . 1.2014(19) no
C1 N1 . 1.388(2) no
C1 C2 . 1.482(2) no
C2 C7 . 1.374(2) no
C2 C3 . 1.380(2) no
C3 C4 . 1.377(3) no
C3 H3 . 0.9300 no
C4 C5 . 1.370(3) no
C4 H4 . 0.9300 no
C5 C6 . 1.374(3) no
C5 H5 . 0.9300 no
C6 C7 . 1.380(2) no
C6 H6 . 0.9300 no
C7 C8 . 1.476(2) no
C8 O2 . 1.2077(19) no
C8 N1 . 1.383(2) no
C9 N1 . 1.448(2) no
C9 C10 . 1.497(2) no
C9 H9A . 0.9700 no
C9 H9B . 0.9700 no
C10 O3 . 1.4387(18) no
C10 H10A . 0.9700 no
C10 H10B . 0.9700 no
C11 O4 . 1.1947(18) no
C11 O3 . 1.3284(18) no
C11 C12 . 1.491(2) no
C12 C13 . 1.374(2) no
C12 C17 . 1.395(2) no
C13 C14 . 1.384(3) no
C13 H13 . 0.9300 no
C14 C15 . 1.374(3) no
C14 H14 . 0.9300 no
C15 C16 . 1.376(2) no
C15 H15 . 0.9300 no
C16 C17 . 1.385(2) no
C16 H16 . 0.9300 no
C17 C18 . 1.483(2) no
C18 O5 . 1.1972(18) no
C18 O6 . 1.3250(18) no
C19 O6 . 1.437(2) no
C19 C20 . 1.501(2) no
C19 H19A . 0.9700 no
C19 H19B . 0.9700 no
C20 N2 . 1.447(2) no
C20 H20A . 0.9700 no
C20 H20B . 0.9700 no
C21 O7 . 1.209(2) no
C21 N2 . 1.389(2) no
C21 C22 . 1.479(2) no
C22 C27 . 1.376(2) no
C22 C23 . 1.378(2) no
C23 C24 . 1.375(3) no
C23 H23 . 0.9300 no
C24 C25 . 1.365(4) no
C24 H24 . 0.9300 no
C25 C26 . 1.384(3) no
C25 H25 . 0.9300 no
C26 C27 . 1.375(3) no
C26 H26 . 0.9300 no
C27 C28 . 1.483(2) no
C28 O8 . 1.197(2) no
C28 N2 . 1.389(2) no

loop_
_geom_hbond_atom_site_label_D
_geom_hbond_atom_site_label_H
_geom_hbond_atom_site_label_A
_geom_hbond_site_symmetry_A
_geom_hbond_distance_DH
_geom_hbond_distance_HA
_geom_hbond_distance_DA
_geom_hbond_angle_DHA
C3 H3 O4 5_777 0.93 2.39 3.315(2) 174
C10 H10B O5 7_677 0.97 2.55 3.163(2) 121
C6 H6 Cg5 1_555 0.93 2.91 3.784(2) 167
C19 H19B <i>Cg</i>4 5_677 0.97 2.93 3.817(2) 152

loop_
_cod_related_entry_id
_cod_related_entry_database
_cod_related_entry_code
1 ChemSpider 24744198
